data_1545123
loop_
_publ_author_name
'Li, C.'
'Daimon, K.'
'Murase, Y.'
'Kato, E.'

_publ_section_title
;
 Crystal structure of anhydrous zirconium oxide sulfate
;
_journal_name_full 'Journal of the Ceramic Society of Japan'
_journal_page_first 980
_journal_page_last 984
_journal_volume 96
_journal_year 1988
_chemical_formula_sum 'O9 S Zr3'
_chemical_name_common 'Zr3SO9 anhydrous zirconium oxide sulfate'
_space_group_IT_number 147
_space_group_name_H-M_alt 'P -3'
_symmetry_space_group_name_Hall '-P 3'
_symmetry_space_group_name_H-M 'P -3'
_cell_angle_alpha 90
_cell_angle_beta 90
_cell_angle_gamma 120
_cell_formula_units_Z 2
_cell_length_a 6.31(1)
_cell_length_b 6.31(1)
_cell_length_c 10.25000
_cell_volume 353.4(8)
_cod_data_source_file Zr3SO9.cif
_cod_data_source_block Zr3SO9
_cod_original_formula_sum 'Zr3 S1 O9'
_cod_database_code 1545123

loop_
_space_group_symop_operation_xyz
'x, y, z'
'-x, -y, -z'
'-y, x-y, z'
'y, -x+y, -z'
'-x+y, -x, z'
'x-y, x, -z'

loop_
_atom_site_label
_atom_site_occupancy
_atom_site_fract_x
_atom_site_fract_y
_atom_site_fract_z
_atom_site_adp_type
_atom_site_B_iso_or_equiv
_atom_site_type_symbol
Zr 1.0 0.666667 0.000000 0.647000 Biso 1.000000 Zr
S 1.0 0.666667 0.333333 0.863000 Biso 1.000000 S
O1 1.0 0.000000 0.000000 0.719000 Biso 1.000000 O
O2 1.0 0.666667 0.333333 0.719000 Biso 1.000000 O
O3 1.0 0.333333 0.666667 0.719000 Biso 1.000000 O
O4 1.0 0.333333 0.000000 0.573000 Biso 1.000000 O
O5 1.0 0.416000 0.333333 0.904000 Biso 1.000000 O
